data_4301553
loop_
_publ_author_name
'Chun-Hong Li'
'Kun-Lin Huang'
'Ying-Nan Chi'
'Xi Liu'
'Zhan-Gang Han'
'Long Shen'
'Chang-Wen Hu'

_publ_section_title
;
Lanthanide-Organic Cation Frameworks with Zeolite Gismondine Topology and
Large Cavities from Intersected Channels Templated by Polyoxometalate
Counterions
;
_journal_name_full 'Inorganic Chemistry'
_journal_page_first 2010
_journal_page_last 2017
_journal_paper_doi 10.1021/ic801846h
_journal_volume 48
_journal_year 2009
_chemical_formula_sum 'C28 H48 Ce4 Ge Mo12 N4 O74'
_chemical_formula_weight 3409.05
_chemical_name_systematic
; 
 ? 
;
_space_group_IT_number 15
_symmetry_cell_setting monoclinic
_symmetry_space_group_name_Hall '-C 2yc'
_symmetry_space_group_name_H-M 'C 1 2/c 1'
_atom_sites_solution_hydrogens geom
_atom_sites_solution_primary direct
_atom_sites_solution_secondary difmap
_audit_creation_method SHELXL-97
_cell_angle_alpha 90.00
_cell_angle_beta 133.0800(10)
_cell_angle_gamma 90.00
_cell_formula_units_Z 4
_cell_length_a 30.727(3)
_cell_length_b 15.769(2)
_cell_length_c 22.110(2)
_cell_measurement_reflns_used 5871
_cell_measurement_temperature 298(2)
_cell_measurement_theta_max 28.117
_cell_measurement_theta_min 2.876
_cell_volume 7824.8(14)
_computing_cell_refinement 'Bruker SMART'
_computing_data_collection 'Bruker SMART'
_computing_data_reduction 'Bruker SAINT'
_computing_molecular_graphics 'Bruker SHELXTL'
_computing_publication_material 'Bruker SHELXTL'
_computing_structure_refinement 'SHELXL-97 (Sheldrick, 1997)'
_computing_structure_solution 'SHELXS-97 (Sheldrick, 1990)'
_diffrn_ambient_temperature 298(2)
_diffrn_measured_fraction_theta_full 0.994
_diffrn_measured_fraction_theta_max 0.994
_diffrn_radiation_monochromator graphite
_diffrn_radiation_source 'fine-focus sealed tube'
_diffrn_radiation_type MoK\a
_diffrn_radiation_wavelength 0.71073
_diffrn_reflns_av_R_equivalents 0.0321
_diffrn_reflns_av_sigmaI/netI 0.1572
_diffrn_reflns_limit_h_max 23
_diffrn_reflns_limit_h_min -36
_diffrn_reflns_limit_k_max 18
_diffrn_reflns_limit_k_min -17
_diffrn_reflns_limit_l_max 26
_diffrn_reflns_limit_l_min -23
_diffrn_reflns_number 19512
_diffrn_reflns_theta_full 25.01
_diffrn_reflns_theta_max 25.01
_diffrn_reflns_theta_min 1.58
_exptl_absorpt_coefficient_mu 4.632
_exptl_absorpt_correction_T_max 0.434
_exptl_absorpt_correction_T_min 0.259
_exptl_absorpt_correction_type multi-scan
_exptl_absorpt_process_details sadabs(Sheldrick,1996)
_exptl_crystal_colour yellow
_exptl_crystal_density_diffrn 2.894
_exptl_crystal_density_method 'not measured'
_exptl_crystal_description cubic
_exptl_crystal_F_000 6416
_exptl_crystal_size_max 0.30
_exptl_crystal_size_mid 0.25
_exptl_crystal_size_min 0.18
_refine_diff_density_max 1.833
_refine_diff_density_min -2.335
_refine_diff_density_rms 0.226
_refine_ls_extinction_method none
_refine_ls_goodness_of_fit_ref 1.006
_refine_ls_hydrogen_treatment constr
_refine_ls_matrix_type full
_refine_ls_number_parameters 583
_refine_ls_number_reflns 6889
_refine_ls_number_restraints 114
_refine_ls_restrained_S_all 1.021
_refine_ls_R_factor_all 0.1216
_refine_ls_R_factor_gt 0.0762
_refine_ls_shift/su_max 0.000
_refine_ls_shift/su_mean 0.000
_refine_ls_structure_factor_coef Fsqd
_refine_ls_weighting_details 'calc w=1/[\s^2^(Fo^2^)+(0.0250P)^2^+0.0000P] where P=(Fo^2^+2Fc^2^)/3'
_refine_ls_weighting_scheme calc
_refine_ls_wR_factor_gt 0.1468
_refine_ls_wR_factor_ref 0.1608
_reflns_number_gt 3786
_reflns_number_total 6889
_reflns_threshold_expression >2sigma(I)
_cod_data_source_file ic801846h_si_002_5.cif
_cod_data_source_block 5
_cod_depositor_comments
;
The following automatic conversions were performed:
'_symmetry_cell_setting' value 'Monoclinic' changed to 'monoclinic'
according to '/home/saulius/struct/CIF-dictionaries/cif_core.dic'
dictionary named 'cif_core.dic' version 2.4.1 from 2010-06-29.

Automatic conversion script
Id: cif_fix_enum 1527 2010-12-29 10:47:43Z saulius 
;
_cod_original_cell_volume 7824.8(15)
_cod_original_sg_symbol_H-M 'C 2/c'
_cod_database_code 4301553

loop_
_symmetry_equiv_pos_as_xyz
'x, y, z'
'-x, y, -z+1/2'
'x+1/2, y+1/2, z'
'-x+1/2, y+1/2, -z+1/2'
'-x, -y, -z'
'x, -y, z-1/2'
'-x+1/2, -y+1/2, -z'
'x+1/2, -y+1/2, z-1/2'

loop_
_atom_site_label
_atom_site_type_symbol
_atom_site_fract_x
_atom_site_fract_y
_atom_site_fract_z
_atom_site_U_iso_or_equiv
_atom_site_adp_type
_atom_site_occupancy
_atom_site_symmetry_multiplicity
_atom_site_calc_flag
_atom_site_refinement_flags
_atom_site_disorder_assembly
_atom_site_disorder_group
Ce1 Ce 0.66945(4) 0.62824(6) 0.51443(6) 0.0188(2) Uani 1 1 d . . .
Ce2 Ce 0.38999(4) 0.63680(7) 0.32708(6) 0.0209(3) Uani 1 1 d . . .
Ge1 Ge 0.5000 0.13515(17) 0.2500 0.0184(6) Uani 1 2 d S . .
Mo1 Mo 0.57674(8) 0.24785(13) 0.20841(11) 0.0395(5) Uani 1 1 d . . .
Mo2 Mo 0.63147(10) 0.24797(14) 0.40966(12) 0.0709(8) Uani 1 1 d . . .
Mo3 Mo 0.55477(7) 0.13517(12) 0.45200(9) 0.0307(4) Uani 1 1 d . . .
Mo4 Mo 0.42369(10) 0.02264(12) 0.29120(13) 0.0476(6) Uani 1 1 d . . .
Mo5 Mo 0.37034(9) 0.02303(18) 0.09016(12) 0.0719(9) Uani 1 1 d . . .
Mo6 Mo 0.5000 -0.09052(17) 0.2500 0.0671(11) Uani 1 2 d S . .
Mo7 Mo 0.51612(17) 0.3603(2) 0.2708(2) 0.0369(11) Uani 0.50 1 d P . .
N1 N 0.6331(6) 0.7657(9) 0.5364(8) 0.021(3) Uani 1 1 d . . .
N2 N 0.3382(6) 0.4989(8) 0.2420(8) 0.019(3) Uani 1 1 d . . .
O1 O 0.5464(10) 0.2232(13) 0.2768(13) 0.022(6) Uani 0.50 1 d P . .
O2 O 0.4834(9) 0.1397(13) 0.3114(12) 0.015(5) Uani 0.50 1 d PU . .
O3 O 0.4403(9) 0.1406(13) 0.1476(12) 0.019(5) Uani 0.50 1 d PU . .
O4 O 0.5426(8) 0.0423(12) 0.2751(11) 0.010(5) Uani 0.50 1 d PU . .
O5 O 0.6309(8) 0.2511(10) 0.3242(9) 0.081(5) Uani 1 1 d U . .
O6 O 0.6059(7) 0.2181(9) 0.4660(10) 0.072(5) Uani 1 1 d U . .
O7 O 0.4933(6) 0.0516(9) 0.4012(9) 0.074(5) Uani 1 1 d . . .
O8 O 0.4000(7) 0.0505(10) 0.0430(11) 0.076(5) Uani 1 1 d U . .
O9 O 0.5058(5) 0.2207(8) 0.1005(9) 0.073(5) Uani 1 1 d . . .
O10 O 0.6056(5) 0.1364(9) 0.2224(9) 0.074(5) Uani 1 1 d . . .
O11 O 0.4294(8) -0.0687(13) 0.1474(11) 0.102(6) Uani 1 1 d U . .
O12 O 0.3653(8) 0.0171(12) 0.1714(10) 0.093(6) Uani 1 1 d U . .
O13 O 0.5357(7) -0.0671(11) 0.2060(9) 0.087(6) Uani 1 1 d U . .
O14 O 0.5322(9) 0.3374(12) 0.2042(11) 0.103(6) Uani 1 1 d U . .
O15 O 0.5800(10) 0.3376(13) 0.3624(12) 0.118(7) Uani 1 1 d U . .
O16 O 0.3384(7) 0.1377(10) 0.0679(10) 0.074(5) Uani 1 1 d U . .
O17 O 0.6107(6) 0.3002(12) 0.1852(9) 0.087(6) Uani 1 1 d . . .
O18 O 0.6907(9) 0.3052(13) 0.4861(12) 0.115(7) Uani 1 1 d U . .
O19 O 0.5797(7) 0.1355(8) 0.5457(8) 0.058(4) Uani 1 1 d . . .
O20 O 0.3850(6) -0.0304(9) 0.3055(8) 0.056(4) Uani 1 1 d . . .
O21 O 0.3086(5) -0.0312(8) 0.0136(8) 0.044(4) Uani 1 1 d U . .
O22 O 0.4779(10) -0.1934(14) 0.2217(14) 0.040(7) Uani 0.50 1 d PU . .
O23 O 0.5000 0.4644(12) 0.2500 0.060(6) Uani 1 2 d S . .
O24 O 0.5595(5) 0.6460(8) 0.4319(7) 0.029(3) Uani 1 1 d . . .
O25 O 0.4807(5) 0.7184(7) 0.3875(7) 0.034(3) Uani 1 1 d . . .
O26 O 0.7464(5) 0.7330(7) 0.6266(7) 0.025(3) Uani 1 1 d . . .
O27 O 0.7764(5) 0.8491(8) 0.7045(7) 0.034(3) Uani 1 1 d . . .
O28 O 0.3659(6) 0.5273(8) 0.3828(7) 0.039(4) Uani 1 1 d . . .
O29 O 0.3256(6) 0.4045(7) 0.3726(7) 0.034(3) Uani 1 1 d . . .
O30 O 0.3768(6) 0.6158(8) 0.2047(8) 0.038(3) Uani 1 1 d . . .
O31 O 0.3405(6) 0.5463(8) 0.0904(8) 0.039(4) Uani 1 1 d . . .
O32 O 0.6326(5) 0.7334(7) 0.3956(7) 0.036(3) Uani 1 1 d . . .
H32B H 0.6608 0.7622 0.4072 0.043 Uiso 1 1 d R . .
H32C H 0.6041 0.7654 0.3795 0.043 Uiso 1 1 d R . .
O33 O 0.7554(5) 0.6608(7) 0.5227(8) 0.040(4) Uani 1 1 d . . .
H33B H 0.7493 0.7055 0.4963 0.049 Uiso 1 1 d R . .
H33C H 0.7627 0.6194 0.5062 0.049 Uiso 1 1 d R . .
O34 O 0.7536(6) 0.5278(9) 0.6131(9) 0.067(5) Uani 1 1 d . . .
H34B H 0.7793 0.5282 0.6091 0.080 Uiso 1 1 d R . .
H34C H 0.7411 0.4776 0.6072 0.080 Uiso 1 1 d R . .
O35 O 0.6214(6) 0.4824(8) 0.4844(8) 0.050(4) Uani 1 1 d . . .
H35B H 0.6328 0.4582 0.5276 0.060 Uiso 1 1 d R . .
H35C H 0.6257 0.4496 0.4583 0.060 Uiso 1 1 d R . .
O36 O 0.4726(5) 0.5241(8) 0.3748(8) 0.044(4) Uani 1 1 d . . .
H36B H 0.4752 0.4854 0.4038 0.053 Uiso 1 1 d R . .
H36C H 0.5063 0.5484 0.4036 0.053 Uiso 1 1 d R . .
O37 O 0.4700(6) 0.6311(9) 0.4916(7) 0.061(4) Uani 1 1 d . . .
H37B H 0.4536 0.5928 0.4973 0.074 Uiso 1 1 d R . .
H37C H 0.4849 0.6674 0.5299 0.074 Uiso 1 1 d R . .
O38 O 0.3388(6) 0.7071(9) 0.3688(8) 0.056(4) Uani 1 1 d . . .
H38B H 0.3636 0.7192 0.4201 0.067 Uiso 1 1 d R . .
H38C H 0.3116 0.6755 0.3574 0.067 Uiso 1 1 d R . .
O39 O 0.3662(5) 0.7807(7) 0.2619(8) 0.048(4) Uani 1 1 d . . .
H39B H 0.3834 0.8197 0.2982 0.058 Uiso 1 1 d R . .
H39C H 0.3289 0.7899 0.2259 0.058 Uiso 1 1 d R . .
O40 O 0.7376(7) 0.1457(9) 0.3360(10) 0.079(5) Uani 1 1 d . . .
H40C H 0.7002 0.1445 0.3065 0.095 Uiso 1 1 d R . .
H40D H 0.7547 0.1608 0.3848 0.095 Uiso 1 1 d R . .
C1 C 0.5355(8) 0.7084(12) 0.4310(11) 0.026(4) Uani 1 1 d . . .
C2 C 0.5753(8) 0.7801(11) 0.4885(10) 0.020(4) Uani 1 1 d U . .
C3 C 0.5543(8) 0.8534(11) 0.4963(10) 0.028(4) Uani 1 1 d . . .
H3 H 0.5135 0.8612 0.4627 0.033 Uiso 1 1 calc R . .
C4 C 0.5932(8) 0.9144(12) 0.5532(11) 0.034(5) Uani 1 1 d U . .
H4 H 0.5798 0.9642 0.5585 0.041 Uiso 1 1 calc R . .
C5 C 0.6564(8) 0.8976(11) 0.6050(10) 0.029(4) Uani 1 1 d . . .
H5 H 0.6848 0.9363 0.6453 0.034 Uiso 1 1 calc R . .
C6 C 0.6733(8) 0.8237(12) 0.5934(10) 0.027(4) Uani 1 1 d . . .
C7 C 0.7378(7) 0.8010(10) 0.6474(10) 0.018(4) Uani 1 1 d . . .
C8 C 0.3377(8) 0.4589(11) 0.3452(10) 0.024(4) Uani 1 1 d . . .
C9 C 0.3158(7) 0.4432(10) 0.2619(10) 0.015(4) Uani 1 1 d U . .
C10 C 0.2746(8) 0.3840(11) 0.2070(10) 0.031(5) Uani 1 1 d . . .
H10 H 0.2561 0.3513 0.2189 0.037 Uiso 1 1 calc R . .
C11 C 0.2606(9) 0.3732(14) 0.1341(12) 0.049(6) Uani 1 1 d . . .
H11 H 0.2336 0.3314 0.0971 0.059 Uiso 1 1 calc R . .
C12 C 0.2864(8) 0.4239(11) 0.1154(10) 0.027(4) Uani 1 1 d . . .
H12 H 0.2786 0.4159 0.0671 0.033 Uiso 1 1 calc R . .
C13 C 0.3245(8) 0.4874(11) 0.1711(10) 0.025(4) Uani 1 1 d . . .
C14 C 0.3495(8) 0.5537(12) 0.1535(11) 0.027(5) Uani 1 1 d . . .

loop_
_atom_site_aniso_label
_atom_site_aniso_U_11
_atom_site_aniso_U_22
_atom_site_aniso_U_33
_atom_site_aniso_U_23
_atom_site_aniso_U_13
_atom_site_aniso_U_12
Ce1 0.0199(5) 0.0205(6) 0.0195(5) 0.0013(5) 0.0148(5) 0.0017(5)
Ce2 0.0180(5) 0.0232(6) 0.0179(5) -0.0015(5) 0.0109(5) -0.0021(5)
Ge1 0.0198(14) 0.0171(14) 0.0180(13) 0.000 0.0127(12) 0.000
Mo1 0.0321(11) 0.0587(14) 0.0286(10) -0.0019(9) 0.0211(10) -0.0139(10)
Mo2 0.0670(16) 0.0423(14) 0.0230(11) 0.0040(10) -0.0007(11) -0.0372(12)
Mo3 0.0305(10) 0.0425(11) 0.0196(8) -0.0025(8) 0.0173(8) -0.0033(9)
Mo4 0.0752(16) 0.0377(13) 0.0709(15) 0.0032(11) 0.0659(14) -0.0030(11)
Mo5 0.0341(13) 0.154(3) 0.0283(12) -0.0387(13) 0.0218(11) -0.0565(15)
Mo6 0.0193(15) 0.0150(16) 0.095(3) 0.000 0.0107(17) 0.000
Mo7 0.045(4) 0.0167(17) 0.032(3) -0.0029(16) 0.020(3) -0.0069(16)
N1 0.013(8) 0.027(9) 0.012(7) -0.001(6) 0.003(7) -0.004(7)
N2 0.024(9) 0.015(8) 0.024(8) 0.005(6) 0.019(8) 0.000(7)
O1 0.024(14) 0.019(14) 0.026(14) 0.004(11) 0.019(13) 0.003(11)
O2 0.018(8) 0.011(9) 0.020(8) 0.003(7) 0.014(7) -0.002(7)
O3 0.011(8) 0.016(9) 0.025(9) -0.001(7) 0.011(7) -0.006(7)
O4 0.007(6) 0.009(7) 0.014(6) 0.001(4) 0.007(5) -0.003(4)
O5 0.105(10) 0.067(9) 0.054(8) 0.007(6) 0.047(7) 0.022(7)
O6 0.054(8) 0.053(8) 0.101(9) 0.030(7) 0.049(7) 0.005(6)
O7 0.026(9) 0.031(10) 0.076(12) -0.020(8) 0.001(9) 0.005(7)
O8 0.073(8) 0.082(9) 0.124(9) -0.016(7) 0.087(8) -0.004(6)
O9 0.013(8) 0.016(9) 0.089(12) 0.006(8) -0.005(8) -0.005(6)
O10 0.013(7) 0.036(10) 0.073(11) -0.020(8) -0.010(8) 0.004(7)
O11 0.090(10) 0.155(11) 0.082(9) -0.010(7) 0.067(8) 0.038(8)
O12 0.102(10) 0.138(11) 0.076(9) 0.004(7) 0.075(8) 0.042(7)
O13 0.088(9) 0.108(10) 0.065(8) 0.013(7) 0.052(7) -0.037(7)
O14 0.126(10) 0.114(11) 0.084(9) 0.013(7) 0.077(8) 0.044(8)
O15 0.145(11) 0.108(11) 0.098(10) 0.002(7) 0.082(8) 0.044(8)
O16 0.074(8) 0.071(9) 0.105(9) -0.038(7) 0.072(7) -0.010(7)
O17 0.027(9) 0.159(19) 0.044(10) 0.018(11) 0.012(9) -0.031(10)
O18 0.128(11) 0.137(12) 0.103(10) -0.016(8) 0.088(9) -0.033(8)
O19 0.118(13) 0.023(8) 0.037(8) 0.001(7) 0.055(10) 0.006(9)
O20 0.054(10) 0.077(12) 0.040(9) -0.005(8) 0.033(9) -0.038(9)
O21 0.024(6) 0.035(7) 0.043(7) 0.012(5) 0.011(5) -0.016(5)
O22 0.039(11) 0.035(11) 0.040(11) -0.009(8) 0.024(9) -0.002(8)
O23 0.062(15) 0.021(13) 0.085(17) 0.000 0.045(15) 0.000
O24 0.015(7) 0.029(8) 0.034(7) -0.004(6) 0.014(6) -0.001(6)
O25 0.014(7) 0.026(8) 0.038(8) -0.001(6) 0.009(7) 0.002(6)
O26 0.013(7) 0.035(8) 0.026(7) -0.005(6) 0.013(6) -0.005(6)
O27 0.028(7) 0.036(9) 0.021(7) -0.007(6) 0.010(7) -0.006(6)
O28 0.066(10) 0.038(9) 0.030(8) -0.007(7) 0.039(8) -0.017(8)
O29 0.054(9) 0.028(8) 0.042(8) 0.003(6) 0.042(8) -0.004(7)
O30 0.059(9) 0.036(9) 0.042(8) 0.002(7) 0.044(8) 0.001(7)
O31 0.067(10) 0.033(9) 0.039(8) 0.002(7) 0.045(9) 0.002(7)
O32 0.046(9) 0.032(8) 0.027(7) 0.013(6) 0.025(7) 0.007(7)
O33 0.049(9) 0.029(8) 0.073(10) -0.004(7) 0.053(9) -0.008(7)
O34 0.063(11) 0.067(12) 0.106(13) 0.059(10) 0.071(11) 0.047(9)
O35 0.103(13) 0.036(9) 0.049(9) -0.020(7) 0.067(10) -0.018(8)
O36 0.029(8) 0.040(9) 0.046(9) 0.004(7) 0.019(8) -0.005(7)
O37 0.060(10) 0.076(12) 0.024(8) -0.012(8) 0.019(8) -0.028(9)
O38 0.029(8) 0.081(12) 0.060(10) -0.032(9) 0.031(8) -0.016(8)
O39 0.018(7) 0.013(8) 0.052(9) 0.010(6) 0.000(7) -0.005(6)
O40 0.052(11) 0.053(12) 0.111(14) -0.002(10) 0.048(11) 0.001(9)
C1 0.014(10) 0.031(12) 0.024(11) 0.012(9) 0.010(9) 0.004(9)
C2 0.026(8) 0.026(8) 0.017(7) 0.007(6) 0.018(6) -0.001(6)
C3 0.018(10) 0.038(13) 0.031(11) -0.001(9) 0.019(9) 0.000(9)
C4 0.035(6) 0.038(7) 0.037(6) 0.003(4) 0.028(5) -0.003(4)
C5 0.031(11) 0.017(11) 0.025(10) -0.009(8) 0.014(10) -0.003(8)
C6 0.021(10) 0.030(12) 0.016(10) -0.007(8) 0.008(9) -0.010(9)
C7 0.022(10) 0.008(10) 0.024(10) -0.005(8) 0.015(9) -0.008(8)
C8 0.031(11) 0.019(11) 0.019(10) -0.007(8) 0.016(9) -0.009(9)
C9 0.014(7) 0.009(7) 0.022(7) -0.007(6) 0.012(6) -0.001(6)
C10 0.040(12) 0.019(12) 0.031(11) -0.009(9) 0.024(10) -0.007(9)
C11 0.045(14) 0.046(15) 0.030(12) -0.007(11) 0.015(12) -0.010(12)
C12 0.030(11) 0.025(12) 0.018(10) -0.009(8) 0.013(9) -0.006(9)
C13 0.024(11) 0.029(12) 0.022(10) 0.005(8) 0.016(9) 0.001(9)
C14 0.030(12) 0.035(13) 0.026(11) 0.020(9) 0.023(10) 0.017(9)

loop_
_atom_type_symbol
_atom_type_description
_atom_type_scat_dispersion_real
_atom_type_scat_dispersion_imag
_atom_type_scat_source
C C 0.0033 0.0016 'International Tables Vol C Tables 4.2.6.8 and 6.1.1.4'
H H 0.0000 0.0000 'International Tables Vol C Tables 4.2.6.8 and 6.1.1.4'
N N 0.0061 0.0033 'International Tables Vol C Tables 4.2.6.8 and 6.1.1.4'
O O 0.0106 0.0060 'International Tables Vol C Tables 4.2.6.8 and 6.1.1.4'
Ce Ce -0.2486 2.6331 'International Tables Vol C Tables 4.2.6.8 and 6.1.1.4'
Mo Mo -1.6832 0.6857 'International Tables Vol C Tables 4.2.6.8 and 6.1.1.4'
Ge Ge 0.1547 1.8001 'International Tables Vol C Tables 4.2.6.8 and 6.1.1.4'

loop_
_geom_angle_atom_site_label_1
_geom_angle_atom_site_label_2
_geom_angle_atom_site_label_3
_geom_angle
_geom_angle_site_symmetry_1
_geom_angle_site_symmetry_3
_geom_angle_publ_flag
O29 Ce1 O31 136.3(4) 5_666 2_655 ?
O29 Ce1 O34 70.7(4) 5_666 . ?
O31 Ce1 O34 83.1(5) 2_655 . ?
O29 Ce1 O24 83.2(4) 5_666 . ?
O31 Ce1 O24 97.5(4) 2_655 . ?
O34 Ce1 O24 140.9(4) . . ?
O29 Ce1 O26 76.9(4) 5_666 . ?
O31 Ce1 O26 133.5(4) 2_655 . ?
O34 Ce1 O26 80.9(5) . . ?
O24 Ce1 O26 121.8(4) . . ?
O29 Ce1 O35 72.5(4) 5_666 . ?
O31 Ce1 O35 67.0(4) 2_655 . ?
O34 Ce1 O35 74.2(5) . . ?
O24 Ce1 O35 70.3(4) . . ?
O26 Ce1 O35 145.4(4) . . ?
O29 Ce1 O33 128.6(4) 5_666 . ?
O31 Ce1 O33 68.7(4) 2_655 . ?
O34 Ce1 O33 70.4(4) . . ?
O24 Ce1 O33 146.1(4) . . ?
O26 Ce1 O33 64.9(4) . . ?
O35 Ce1 O33 125.4(4) . . ?
O29 Ce1 O32 146.9(4) 5_666 . ?
O31 Ce1 O32 72.6(4) 2_655 . ?
O34 Ce1 O32 139.2(4) . . ?
O24 Ce1 O32 75.9(4) . . ?
O26 Ce1 O32 92.5(4) . . ?
O35 Ce1 O32 122.0(4) . . ?
O33 Ce1 O32 70.4(4) . . ?
O29 Ce1 N1 74.0(4) 5_666 . ?
O31 Ce1 N1 143.5(4) 2_655 . ?
O34 Ce1 N1 132.7(5) . . ?
O24 Ce1 N1 61.1(4) . . ?
O26 Ce1 N1 60.9(4) . . ?
O35 Ce1 N1 123.0(4) . . ?
O33 Ce1 N1 111.5(4) . . ?
O32 Ce1 N1 73.5(4) . . ?
O30 Ce2 O25 86.8(4) . . ?
O30 Ce2 O28 124.3(4) . . ?
O25 Ce2 O28 134.0(4) . . ?
O30 Ce2 O39 74.2(4) . . ?
O25 Ce2 O39 67.6(4) . . ?
O28 Ce2 O39 146.6(4) . . ?
O30 Ce2 O38 140.6(4) . . ?
O25 Ce2 O38 108.8(4) . . ?
O28 Ce2 O38 70.2(4) . . ?
O39 Ce2 O38 78.8(4) . . ?
O30 Ce2 O27 76.6(4) . 8_465 ?
O25 Ce2 O27 137.7(4) . 8_465 ?
O28 Ce2 O27 86.2(4) . 8_465 ?
O39 Ce2 O27 70.4(4) . 8_465 ?
O38 Ce2 O27 67.5(4) . 8_465 ?
O30 Ce2 N2 62.1(4) . . ?
O25 Ce2 N2 137.4(4) . . ?
O28 Ce2 N2 62.5(4) . . ?
O39 Ce2 N2 123.2(4) . . ?
O38 Ce2 N2 113.7(4) . . ?
O27 Ce2 N2 65.8(4) 8_465 . ?
O30 Ce2 O36 75.1(4) . . ?
O25 Ce2 O36 73.5(4) . . ?
O28 Ce2 O36 82.4(4) . . ?
O39 Ce2 O36 131.0(4) . . ?
O38 Ce2 O36 143.5(4) . . ?
O27 Ce2 O36 135.7(4) 8_465 . ?
N2 Ce2 O36 70.9(4) . . ?
O30 Ce2 O37 143.2(4) . . ?
O25 Ce2 O37 68.3(4) . . ?
O28 Ce2 O37 67.2(4) . . ?
O39 Ce2 O37 116.7(4) . . ?
O38 Ce2 O37 75.1(4) . . ?
O27 Ce2 O37 139.8(4) 8_465 . ?
N2 Ce2 O37 120.1(4) . . ?
O36 Ce2 O37 72.2(4) . . ?
O3 Ge1 O3 174.1(14) . 2_655 ?
O3 Ge1 O2 114.5(9) . . ?
O3 Ge1 O2 65.2(9) 2_655 . ?
O3 Ge1 O2 65.2(9) . 2_655 ?
O3 Ge1 O2 114.5(9) 2_655 2_655 ?
O2 Ge1 O2 175.3(13) . 2_655 ?
O3 Ge1 O1 107.3(10) . . ?
O3 Ge1 O1 67.8(10) 2_655 . ?
O2 Ge1 O1 107.6(9) . . ?
O2 Ge1 O1 68.5(9) 2_655 . ?
O3 Ge1 O1 67.8(10) . 2_655 ?
O3 Ge1 O1 107.3(9) 2_655 2_655 ?
O2 Ge1 O1 68.5(9) . 2_655 ?
O2 Ge1 O1 107.6(9) 2_655 2_655 ?
O1 Ge1 O1 77.2(14) . 2_655 ?
O3 Ge1 O4 74.3(9) . 2_655 ?
O3 Ge1 O4 110.8(9) 2_655 2_655 ?
O2 Ge1 O4 74.5(9) . 2_655 ?
O2 Ge1 O4 109.6(9) 2_655 2_655 ?
O1 Ge1 O4 176.2(9) . 2_655 ?
O1 Ge1 O4 106.7(9) 2_655 2_655 ?
O3 Ge1 O4 110.8(9) . . ?
O3 Ge1 O4 74.3(9) 2_655 . ?
O2 Ge1 O4 109.6(9) . . ?
O2 Ge1 O4 74.5(9) 2_655 . ?
O1 Ge1 O4 106.7(9) . . ?
O1 Ge1 O4 176.2(9) 2_655 . ?
O4 Ge1 O4 69.5(12) 2_655 . ?
O17 Mo1 O5 104.4(8) . . ?
O17 Mo1 O9 98.6(7) . . ?
O5 Mo1 O9 157.0(8) . . ?
O17 Mo1 O10 100.8(8) . . ?
O5 Mo1 O10 85.5(6) . . ?
O9 Mo1 O10 90.2(6) . . ?
O17 Mo1 O14 101.4(9) . . ?
O5 Mo1 O14 89.1(7) . . ?
O9 Mo1 O14 86.3(7) . . ?
O10 Mo1 O14 157.8(8) . . ?
O17 Mo1 O1 156.0(8) . . ?
O5 Mo1 O1 59.0(8) . . ?
O9 Mo1 O1 99.0(8) . . ?
O10 Mo1 O1 95.2(7) . . ?
O14 Mo1 O1 63.8(7) . . ?
O17 Mo1 O2 153.0(8) . 2_655 ?
O5 Mo1 O2 97.4(7) . 2_655 ?
O9 Mo1 O2 60.6(7) . 2_655 ?
O10 Mo1 O2 64.8(6) . 2_655 ?
O14 Mo1 O2 94.6(8) . 2_655 ?
O1 Mo1 O2 50.9(7) . 2_655 ?
O18 Mo2 O15 94.6(10) . . ?
O18 Mo2 O16 103.6(9) . 2_655 ?
O15 Mo2 O16 161.7(9) . 2_655 ?
O18 Mo2 O5 105.0(8) . . ?
O15 Mo2 O5 89.7(8) . . ?
O16 Mo2 O5 87.4(7) 2_655 . ?
O18 Mo2 O6 97.0(8) . . ?
O15 Mo2 O6 89.1(8) . . ?
O16 Mo2 O6 87.0(6) 2_655 . ?
O5 Mo2 O6 158.0(8) . . ?
O18 Mo2 O1 154.4(9) . . ?
O15 Mo2 O1 67.0(8) . . ?
O16 Mo2 O1 96.2(8) 2_655 . ?
O5 Mo2 O1 59.4(7) . . ?
O6 Mo2 O1 100.2(7) . . ?
O18 Mo2 O3 155.4(8) . 2_655 ?
O15 Mo2 O3 97.0(9) . 2_655 ?
O16 Mo2 O3 65.5(7) 2_655 2_655 ?
O5 Mo2 O3 96.7(7) . 2_655 ?
O6 Mo2 O3 61.7(7) . 2_655 ?
O1 Mo2 O3 49.4(7) . 2_655 ?
O19 Mo3 O8 103.8(7) . 2_655 ?
O19 Mo3 O6 99.9(7) . . ?
O8 Mo3 O6 89.0(6) 2_655 . ?
O19 Mo3 O7 99.5(7) . . ?
O8 Mo3 O7 86.5(6) 2_655 . ?
O6 Mo3 O7 160.6(7) . . ?
O19 Mo3 O9 100.6(7) . 2_655 ?
O8 Mo3 O9 155.5(7) 2_655 2_655 ?
O6 Mo3 O9 88.1(6) . 2_655 ?
O7 Mo3 O9 88.2(5) . 2_655 ?
O19 Mo3 O2 154.9(7) . . ?
O8 Mo3 O2 95.0(7) 2_655 . ?
O6 Mo3 O2 96.8(7) . . ?
O7 Mo3 O2 64.9(7) . . ?
O9 Mo3 O2 61.3(7) 2_655 . ?
O19 Mo3 O3 157.3(7) . 2_655 ?
O8 Mo3 O3 63.5(7) 2_655 2_655 ?
O6 Mo3 O3 62.8(7) . 2_655 ?
O7 Mo3 O3 98.5(7) . 2_655 ?
O9 Mo3 O3 93.7(7) 2_655 2_655 ?
O2 Mo3 O3 47.5(7) . 2_655 ?
O20 Mo4 O13 99.4(8) . 2_655 ?
O20 Mo4 O7 101.8(7) . . ?
O13 Mo4 O7 89.8(6) 2_655 . ?
O20 Mo4 O10 100.4(7) . 2_655 ?
O13 Mo4 O10 160.1(7) 2_655 2_655 ?
O7 Mo4 O10 88.5(6) . 2_655 ?
O20 Mo4 O12 97.1(7) . . ?
O13 Mo4 O12 89.1(7) 2_655 . ?
O7 Mo4 O12 160.9(8) . . ?
O10 Mo4 O12 86.1(7) 2_655 . ?
O20 Mo4 O4 151.5(7) . 2_655 ?
O13 Mo4 O4 62.9(7) 2_655 2_655 ?
O7 Mo4 O4 100.3(7) . 2_655 ?
O10 Mo4 O4 98.0(7) 2_655 2_655 ?
O12 Mo4 O4 62.5(7) . 2_655 ?
O20 Mo4 O2 154.9(7) . . ?
O13 Mo4 O2 99.6(8) 2_655 . ?
O7 Mo4 O2 62.0(7) . . ?
O10 Mo4 O2 62.3(6) 2_655 . ?
O12 Mo4 O2 99.4(7) . . ?
O4 Mo4 O2 53.5(7) 2_655 . ?
O21 Mo5 O8 101.8(7) . . ?
O21 Mo5 O12 99.3(7) . . ?
O8 Mo5 O12 158.9(8) . . ?
O21 Mo5 O16 101.0(6) . . ?
O8 Mo5 O16 89.9(6) . . ?
O12 Mo5 O16 86.1(7) . . ?
O21 Mo5 O11 100.7(7) . . ?
O8 Mo5 O11 86.6(7) . . ?
O12 Mo5 O11 89.5(7) . . ?
O16 Mo5 O11 158.3(7) . . ?
O21 Mo5 O4 153.2(6) . 2_655 ?
O8 Mo5 O4 96.7(7) . 2_655 ?
O12 Mo5 O4 63.6(7) . 2_655 ?
O16 Mo5 O4 98.3(7) . 2_655 ?
O11 Mo5 O4 61.0(7) . 2_655 ?
O21 Mo5 O3 154.4(6) . . ?
O8 Mo5 O3 61.1(7) . . ?
O12 Mo5 O3 99.0(7) . . ?
O16 Mo5 O3 62.6(7) . . ?
O11 Mo5 O3 97.3(8) . . ?
O4 Mo5 O3 52.4(7) 2_655 . ?
O22 Mo6 O22 35.6(15) . 2_655 ?
O22 Mo6 O11 118.6(10) . 2_655 ?
O22 Mo6 O11 83.4(10) 2_655 2_655 ?
O22 Mo6 O11 83.4(10) . . ?
O22 Mo6 O11 118.6(10) 2_655 . ?
O11 Mo6 O11 157.9(13) 2_655 . ?
O22 Mo6 O13 98.4(11) . 2_655 ?
O22 Mo6 O13 102.6(11) 2_655 2_655 ?
O11 Mo6 O13 86.5(7) 2_655 2_655 ?
O11 Mo6 O13 89.3(7) . 2_655 ?
O22 Mo6 O13 102.6(11) . . ?
O22 Mo6 O13 98.4(11) 2_655 . ?
O11 Mo6 O13 89.3(7) 2_655 . ?
O11 Mo6 O13 86.5(7) . . ?
O13 Mo6 O13 158.0(11) 2_655 . ?
O22 Mo6 O4 164.2(10) . . ?
O22 Mo6 O4 138.7(9) 2_655 . ?
O11 Mo6 O4 62.0(7) 2_655 . ?
O11 Mo6 O4 97.2(8) . . ?
O13 Mo6 O4 97.4(7) 2_655 . ?
O13 Mo6 O4 61.8(7) . . ?
O22 Mo6 O4 138.7(9) . 2_655 ?
O22 Mo6 O4 164.2(10) 2_655 2_655 ?
O11 Mo6 O4 97.2(8) 2_655 2_655 ?
O11 Mo6 O4 62.0(7) . 2_655 ?
O13 Mo6 O4 61.8(7) 2_655 2_655 ?
O13 Mo6 O4 97.4(7) . 2_655 ?
O4 Mo6 O4 51.7(9) . 2_655 ?
Mo7 Mo7 O15 165.6(9) 2_655 . ?
Mo7 Mo7 O23 76.90(18) 2_655 . ?
O15 Mo7 O23 115.7(8) . . ?
Mo7 Mo7 O14 82.7(10) 2_655 . ?
O15 Mo7 O14 101.1(9) . . ?
O23 Mo7 O14 99.1(6) . . ?
Mo7 Mo7 O14 74.2(10) 2_655 2_655 ?
O15 Mo7 O14 96.5(9) . 2_655 ?
O23 Mo7 O14 96.9(7) . 2_655 ?
O14 Mo7 O14 148.1(9) . 2_655 ?
Mo7 Mo7 O1 102.0(6) 2_655 . ?
O15 Mo7 O1 68.2(8) . . ?
O23 Mo7 O1 162.6(6) . . ?
O14 Mo7 O1 63.7(8) . . ?
O14 Mo7 O1 99.5(8) 2_655 . ?
Mo7 Mo7 O15 9.8(6) 2_655 2_655 ?
O15 Mo7 O15 158.5(12) . 2_655 ?
O23 Mo7 O15 85.6(5) . 2_655 ?
O14 Mo7 O15 76.7(8) . 2_655 ?
O14 Mo7 O15 77.3(7) 2_655 2_655 ?
O1 Mo7 O15 92.3(8) . 2_655 ?
C2 N1 C6 120.0(15) . . ?
C2 N1 Ce1 120.0(11) . . ?
C6 N1 Ce1 119.9(11) . . ?
C13 N2 C9 118.1(14) . . ?
C13 N2 Ce2 121.0(10) . . ?
C9 N2 Ce2 120.1(10) . . ?
Ge1 O1 Mo2 121.3(10) . . ?
Ge1 O1 Mo1 120.6(10) . . ?
Mo2 O1 Mo1 101.4(8) . . ?
Ge1 O1 Mo7 120.7(11) . . ?
Mo2 O1 Mo7 88.6(8) . . ?
Mo1 O1 Mo7 97.6(8) . . ?
Ge1 O2 Mo3 122.7(10) . . ?
Ge1 O2 Mo1 120.0(10) . 2_655 ?
Mo3 O2 Mo1 100.4(7) . 2_655 ?
Ge1 O2 Mo4 114.4(10) . . ?
Mo3 O2 Mo4 97.5(7) . . ?
Mo1 O2 Mo4 96.9(7) 2_655 . ?
Ge1 O3 Mo3 124.1(10) . 2_655 ?
Ge1 O3 Mo2 121.5(11) . 2_655 ?
Mo3 O3 Mo2 99.3(8) 2_655 2_655 ?
Ge1 O3 Mo5 115.2(10) . . ?
Mo3 O3 Mo5 94.8(7) 2_655 . ?
Mo2 O3 Mo5 95.6(7) 2_655 . ?
Ge1 O4 Mo5 118.1(9) . 2_655 ?
Ge1 O4 Mo4 117.6(9) . 2_655 ?
Mo5 O4 Mo4 100.1(7) 2_655 2_655 ?
Ge1 O4 Mo6 119.4(9) . . ?
Mo5 O4 Mo6 99.1(7) 2_655 . ?
Mo4 O4 Mo6 98.6(7) 2_655 . ?
Mo1 O5 Mo2 139.7(11) . . ?
Mo3 O6 Mo2 136.0(10) . . ?
Mo4 O7 Mo3 135.7(9) . . ?
Mo5 O8 Mo3 140.0(9) . 2_655 ?
Mo1 O9 Mo3 137.3(9) . 2_655 ?
Mo1 O10 Mo4 135.8(8) . 2_655 ?
Mo6 O11 Mo5 137.8(10) . . ?
Mo5 O12 Mo4 133.7(10) . . ?
Mo4 O13 Mo6 136.6(10) 2_655 . ?
Mo7 O14 Mo1 131.4(10) . . ?
Mo7 O14 Mo7 23.0(3) . 2_655 ?
Mo1 O14 Mo7 141.4(11) . 2_655 ?
Mo7 O15 Mo2 136.0(12) . . ?
Mo7 O15 Mo7 4.6(3) . 2_655 ?
Mo2 O15 Mo7 133.1(10) . 2_655 ?
Mo2 O16 Mo5 136.2(8) 2_655 . ?
O22 O22 Mo6 72.2(7) 2_655 . ?
Mo7 O23 Mo7 26.2(4) 2_655 . ?
C1 O24 Ce1 126.4(11) . . ?
C1 O25 Ce2 140.9(11) . . ?
C7 O26 Ce1 128.3(10) . . ?
C7 O27 Ce2 142.3(11) . 8_566 ?
C8 O28 Ce2 124.1(10) . . ?
C8 O29 Ce1 144.1(12) . 5_666 ?
C14 O30 Ce2 126.1(11) . . ?
C14 O31 Ce1 143.0(12) . 2_655 ?
Ce1 O32 H32B 112.5 . . ?
Ce1 O32 H32C 114.4 . . ?
H32B O32 H32C 110.9 . . ?
Ce1 O33 H33B 112.5 . . ?
Ce1 O33 H33C 112.0 . . ?
H33B O33 H33C 110.0 . . ?
Ce1 O34 H34B 112.7 . . ?
Ce1 O34 H34C 111.5 . . ?
H34B O34 H34C 110.1 . . ?
Ce1 O35 H35B 112.8 . . ?
Ce1 O35 H35C 113.2 . . ?
H35B O35 H35C 110.5 . . ?
Ce2 O36 H36B 110.5 . . ?
Ce2 O36 H36C 109.9 . . ?
H36B O36 H36C 108.7 . . ?
Ce2 O37 H37B 98.0 . . ?
Ce2 O37 H37C 134.8 . . ?
H37B O37 H37C 107.6 . . ?
Ce2 O38 H38B 111.5 . . ?
Ce2 O38 H38C 111.2 . . ?
H38B O38 H38C 109.4 . . ?
Ce2 O39 H39B 111.2 . . ?
Ce2 O39 H39C 111.7 . . ?
H39B O39 H39C 109.3 . . ?
H40C O40 H40D 108.6 . . ?
O24 C1 O25 126.3(17) . . ?
O24 C1 C2 117.3(16) . . ?
O25 C1 C2 116.4(16) . . ?
N1 C2 C3 121.7(16) . . ?
N1 C2 C1 114.7(15) . . ?
C3 C2 C1 123.4(16) . . ?
C4 C3 C2 120.6(17) . . ?
C4 C3 H3 119.7 . . ?
C2 C3 H3 119.7 . . ?
C3 C4 C5 117.0(17) . . ?
C3 C4 H4 121.5 . . ?
C5 C4 H4 121.5 . . ?
C6 C5 C4 118.7(17) . . ?
C6 C5 H5 120.6 . . ?
C4 C5 H5 120.6 . . ?
N1 C6 C5 122.0(16) . . ?
N1 C6 C7 116.7(16) . . ?
C5 C6 C7 121.2(16) . . ?
O27 C7 O26 126.7(16) . . ?
O27 C7 C6 119.3(15) . . ?
O26 C7 C6 113.9(14) . . ?
O29 C8 O28 124.2(15) . . ?
O29 C8 C9 117.1(15) . . ?
O28 C8 C9 118.7(14) . . ?
C10 C9 N2 121.4(15) . . ?
C10 C9 C8 125.3(15) . . ?
N2 C9 C8 113.1(14) . . ?
C9 C10 C11 119.4(18) . . ?
C9 C10 H10 120.3 . . ?
C11 C10 H10 120.3 . . ?
C10 C11 C12 120.1(19) . . ?
C10 C11 H11 120.0 . . ?
C12 C11 H11 120.0 . . ?
C11 C12 C13 117.7(17) . . ?
C11 C12 H12 121.2 . . ?
C13 C12 H12 121.2 . . ?
N2 C13 C12 122.8(16) . . ?
N2 C13 C14 114.0(16) . . ?
C12 C13 C14 123.1(16) . . ?
O31 C14 O30 125.5(17) . . ?
O31 C14 C13 118.1(18) . . ?
O30 C14 C13 116.3(15) . . ?

loop_
_geom_bond_atom_site_label_1
_geom_bond_atom_site_label_2
_geom_bond_distance
_geom_bond_site_symmetry_2
_geom_bond_publ_flag
Ce1 O29 2.451(11) 5_666 ?
Ce1 O31 2.482(11) 2_655 ?
Ce1 O34 2.499(12) . ?
Ce1 O24 2.529(11) . ?
Ce1 O26 2.542(11) . ?
Ce1 O35 2.563(12) . ?
Ce1 O33 2.572(10) . ?
Ce1 O32 2.621(10) . ?
Ce1 N1 2.630(14) . ?
Ce2 O30 2.468(11) . ?
Ce2 O25 2.474(12) . ?
Ce2 O28 2.508(11) . ?
Ce2 O39 2.515(11) . ?
Ce2 O38 2.556(12) . ?
Ce2 O27 2.580(11) 8_465 ?
Ce2 N2 2.590(13) . ?
Ce2 O36 2.657(12) . ?
Ce2 O37 2.659(12) . ?
Ge1 O3 1.68(2) . ?
Ge1 O3 1.68(2) 2_655 ?
Ge1 O2 1.747(18) . ?
Ge1 O2 1.747(18) 2_655 ?
Ge1 O1 1.78(2) . ?
Ge1 O1 1.78(2) 2_655 ?
Ge1 O4 1.781(19) 2_655 ?
Ge1 O4 1.781(19) . ?
Mo1 O17 1.665(14) . ?
Mo1 O5 1.872(15) . ?
Mo1 O9 1.877(14) . ?
Mo1 O10 1.897(14) . ?
Mo1 O14 1.926(17) . ?
Mo1 O1 2.29(2) . ?
Mo1 O2 2.33(2) 2_655 ?
Mo2 O18 1.67(2) . ?
Mo2 O15 1.826(19) . ?
Mo2 O16 1.871(16) 2_655 ?
Mo2 O5 1.880(15) . ?
Mo2 O6 1.929(15) . ?
Mo2 O1 2.26(2) . ?
Mo2 O3 2.35(2) 2_655 ?
Mo3 O19 1.646(11) . ?
Mo3 O8 1.876(15) 2_655 ?
Mo3 O6 1.901(14) . ?
Mo3 O7 1.915(14) . ?
Mo3 O9 1.917(12) 2_655 ?
Mo3 O2 2.273(19) . ?
Mo3 O3 2.31(2) 2_655 ?
Mo4 O20 1.650(11) . ?
Mo4 O13 1.860(14) 2_655 ?
Mo4 O7 1.895(13) . ?
Mo4 O10 1.936(15) 2_655 ?
Mo4 O12 1.937(16) . ?
Mo4 O4 2.321(18) 2_655 ?
Mo4 O2 2.420(19) . ?
Mo5 O21 1.676(12) . ?
Mo5 O8 1.845(14) . ?
Mo5 O12 1.907(14) . ?
Mo5 O16 1.953(16) . ?
Mo5 O11 1.962(18) . ?
Mo5 O4 2.288(19) 2_655 ?
Mo5 O3 2.44(2) . ?
Mo6 O22 1.70(2) . ?
Mo6 O22 1.70(2) 2_655 ?
Mo6 O11 1.802(18) 2_655 ?
Mo6 O11 1.802(18) . ?
Mo6 O13 1.935(14) 2_655 ?
Mo6 O13 1.935(14) . ?
Mo6 O4 2.328(19) . ?
Mo6 O4 2.328(19) 2_655 ?
Mo7 Mo7 0.764(6) 2_655 ?
Mo7 O15 1.63(2) . ?
Mo7 O23 1.685(18) . ?
Mo7 O14 1.879(17) . ?
Mo7 O14 1.937(18) 2_655 ?
Mo7 O1 2.32(2) . ?
Mo7 O15 2.38(2) 2_655 ?
N1 C2 1.33(2) . ?
N1 C6 1.35(2) . ?
N2 C13 1.329(19) . ?
N2 C9 1.362(18) . ?
O2 Mo1 2.33(2) 2_655 ?
O3 Mo3 2.31(2) 2_655 ?
O3 Mo2 2.35(2) 2_655 ?
O4 Mo5 2.288(19) 2_655 ?
O4 Mo4 2.321(18) 2_655 ?
O8 Mo3 1.876(15) 2_655 ?
O9 Mo3 1.917(12) 2_655 ?
O10 Mo4 1.936(15) 2_655 ?
O13 Mo4 1.860(14) 2_655 ?
O14 Mo7 1.937(18) 2_655 ?
O15 Mo7 2.38(2) 2_655 ?
O16 Mo2 1.871(16) 2_655 ?
O22 O22 1.04(4) 2_655 ?
O23 Mo7 1.685(18) 2_655 ?
O24 C1 1.223(19) . ?
O25 C1 1.256(19) . ?
O26 C7 1.264(18) . ?
O27 C7 1.237(18) . ?
O27 Ce2 2.580(11) 8_566 ?
O28 C8 1.273(19) . ?
O29 C8 1.245(18) . ?
O29 Ce1 2.451(11) 5_666 ?
O30 C14 1.28(2) . ?
O31 C14 1.229(18) . ?
O31 Ce1 2.482(11) 2_655 ?
O32 H32B 0.8500 . ?
O32 H32C 0.8499 . ?
O33 H33B 0.8501 . ?
O33 H33C 0.8501 . ?
O34 H34B 0.8500 . ?
O34 H34C 0.8501 . ?
O35 H35B 0.8500 . ?
O35 H35C 0.8499 . ?
O36 H36B 0.8500 . ?
O36 H36C 0.8500 . ?
O37 H37B 0.8500 . ?
O37 H37C 0.8500 . ?
O38 H38B 0.8501 . ?
O38 H38C 0.8501 . ?
O39 H39B 0.8500 . ?
O39 H39C 0.8499 . ?
O40 H40C 0.8500 . ?
O40 H40D 0.8499 . ?
C1 C2 1.50(2) . ?
C2 C3 1.39(2) . ?
C3 C4 1.37(2) . ?
C3 H3 0.9300 . ?
C4 C5 1.45(2) . ?
C4 H4 0.9300 . ?
C5 C6 1.37(2) . ?
C5 H5 0.9300 . ?
C6 C7 1.50(2) . ?
C8 C9 1.49(2) . ?
C9 C10 1.36(2) . ?
C10 C11 1.36(2) . ?
C10 H10 0.9300 . ?
C11 C12 1.37(2) . ?
C11 H11 0.9300 . ?
C12 C13 1.39(2) . ?
C12 H12 0.9300 . ?
C13 C14 1.50(2) . ?
